data_2000935
loop_
_publ_author_name
'Yamaguchi, K.'
'Itoh, T.'
'Okada, M.'
'Ohsawa, A.'

_publ_contact_author
;
     Dr. Kentaro Yamaguchi
     School of Pharmaceutical Sciences
     Showa University
     1-5-8 Hatanodai, Shinagawa-ku
     Tokyo 142, Japan
;
_publ_section_title
;
 2-Methyl-4,6-diphenyl-1,2,3-triazinium iodide
;
_journal_issue 5
_journal_name_full 'Acta Crystallographica Section C'
_journal_page_first 964
_journal_page_last 965
_journal_paper_doi 10.1107/S0108270192002269
_journal_volume 48
_journal_year 1992
_chemical_formula_moiety 'C16 H14 N3 1+,I 1-'
_chemical_formula_sum 'C16 H14 I N3'
_chemical_formula_weight 375.21
_chemical_name_systematic
;
2-methyl-4,6-diphenyl-1,2,3-triazinium iodide
;
_symmetry_cell_setting monoclinic
_symmetry_space_group_name_H-M 'C 1 2/c 1'
_atom_type_scat_source IntTabIV
_cell_angle_alpha 90.0
_cell_angle_beta 113.95(2)
_cell_angle_gamma 90.0
_cell_formula_units_Z 4
_cell_length_a 18.234(2)
_cell_length_b 11.9840(10)
_cell_length_c 7.4680(10)
_cell_measurement_reflns_used 20
_cell_measurement_temperature 297
_cell_measurement_theta_max 30.5
_cell_measurement_theta_min 27.0
_cell_volume 1491.4(4)
_computing_cell_refinement 'AFD (Rigaku Corporation, 1985)'
_computing_data_collection 'RCRYSTAN (Rigaku Corporation, 1985)'
_computing_data_reduction RCRYSTAN
_computing_molecular_graphics 'ACV (Stardent Computer Inc., 1990)'
_computing_publication_material 'XPACK (Yamaguchi, 1987)'
_computing_structure_refinement RCRYSTAN
_computing_structure_solution ' SAPI85 (Yao, Zheng, Qian, Han, Gu & Fan, 1985)'
_diffrn_measurement_device 'RIGAKU AFC-5'
_diffrn_measurement_method '\w/2\q scans'
_diffrn_radiation_type CuK\a~1~
_diffrn_radiation_wavelength 1.5405
_diffrn_reflns_av_R_equivalents 0.023
_diffrn_reflns_limit_h_max 20
_diffrn_reflns_limit_h_min -20
_diffrn_reflns_limit_k_max 13
_diffrn_reflns_limit_k_min 0
_diffrn_reflns_limit_l_max 8
_diffrn_reflns_limit_l_min 0
_diffrn_reflns_number 1307
_diffrn_reflns_theta_max 60
_diffrn_standards_decay_% <3
_diffrn_standards_interval_count 150
_diffrn_standards_number 3
_exptl_absorpt_coefficient_mu 16.98
_exptl_absorpt_correction_type none
_exptl_crystal_colour Reddish
_exptl_crystal_density_diffrn 1.671
_exptl_crystal_description Prism
_exptl_crystal_size_max 0.30
_exptl_crystal_size_mid 0.15
_exptl_crystal_size_min 0.11
_refine_diff_density_max 0.276
_refine_diff_density_min -0.312
_refine_ls_extinction_method none
_refine_ls_goodness_of_fit_obs 1.398
_refine_ls_hydrogen_treatment refall
_refine_ls_number_parameters 174
_refine_ls_number_reflns 1085
_refine_ls_R_factor_obs 0.048
_refine_ls_shift/esd_max 0.176
_refine_ls_structure_factor_coef Fsqd
_refine_ls_weighting_details 'w = 1/[\s^2^(F)+0.035F^2^]'
_refine_ls_weighting_scheme calc
_refine_ls_wR_factor_obs 0.047
_reflns_number_observed 1085
_reflns_number_total 1117
_reflns_observed_criterion '[F>3\s(F)]'
_cod_data_source_file as1000.cif
_cod_data_source_block 9109ITH
_cod_depositor_comments
;
The following automatic conversions were performed:
'_symmetry_cell_setting' value 'Monoclinic' changed to 'monoclinic'
according to '/home/saulius/struct/CIF-dictionaries/cif_core.dic'
dictionary named 'cif_core.dic' version 2.4.1 from 2010-06-29.

Automatic conversion script
Id: cif_fix_enum 1527 2010-12-29 10:47:43Z saulius 

The following automatic conversions were performed:

'_symmetry_cell_setting' value 'Monoclinic' changed to 'monoclinic'
according to /home/saulius/struct/CIF-dictionaries/cif_core.dic
dictionary named 'cif_core.dic' version 2.4.1 from 2010-06-29.

Automatic conversion script
Id: cif_fix_values 1715 2011-07-08 13:25:40Z adriana 

The following automatic conversions were performed:

'_refine_ls_weighting_scheme' value '1/[\s^2^(F)+0.035F^2^]' was
changed to 'calc'. New tag '_refine_ls_weighting_details' was
created. The value of the new tag was set to 'w =
1/[\s^2^(F)+0.035F^2^]'.

Automatic conversion script
Id: cif_fix_values 3143 2015-03-26 13:38:13Z robertas 
;
_cod_original_cell_volume 1491.3(4)
_cod_original_sg_symbol_H-M 'C 2/c'
_cod_original_formula_sum 'C16 H14 N3 I'
_cod_database_code 2000935

loop_
_atom_site_label
_atom_site_fract_x
_atom_site_fract_y
_atom_site_fract_z
_atom_site_U_iso_or_equiv
I1 1.0000 0.28813(4) 0.2500 0.0840(10)
C2 1.0000 0.5963(7) 0.2500 0.081(3)
N3 1.0000 0.7189(4) 0.2500 0.066(2)
C4 1.0000 0.9359(6) 0.2500 0.067(2)
N5 1.0686(2) 0.7655(4) 0.3536(6) 0.0680(10)
C6 1.0694(2) 0.8788(4) 0.3593(6) 0.0630(10)
C7 1.1461(2) 0.9296(4) 0.4837(6) 0.0620(10)
C8 1.2106(3) 0.8628(5) 0.6002(8) 0.0770(10)
C9 1.2830(3) 0.9120(5) 0.7205(9) 0.084(2)
C10 1.2919(3) 1.0254(6) 0.7251(9) 0.086(2)
C11 1.2281(3) 1.0926(6) 0.6084(9) 0.087(2)
C12 1.1551(3) 1.0450(4) 0.4888(8) 0.0740(10)
H4 1.000 1.032(5) 0.250 0.080(10)
H8 1.204(4) 0.772(7) 0.594(11) 0.06(2)
H9 1.338(4) 0.861(6) 0.811(9) 0.060(10)
H10 1.352(4) 1.067(7) 0.805(10) 0.070(10)
H11 1.240(4) 1.172(9) 0.613(11) 0.07(2)
H12 1.096(4) 1.092(6) 0.390(10) 0.060(10)
H13 1.012(12) 0.571(14) 0.41(3) 0.07(4)
H14 1.039(13) 0.571(16) 0.20(3) 0.08(4)
H15 0.955(13) 0.578(18) 0.17(3) 0.09(5)

loop_
_geom_angle_atom_site_label_1
_geom_angle_atom_site_label_2
_geom_angle_atom_site_label_3
_geom_angle
N5 N3 C2 115.5(3)
N5 N3 N5' 129.0(6)
C6 C4 C6' 120.4(7)
N3 N5 C6 116.4(4)
N5 C6 C4 118.8(4)
N5 C6 C7 115.6(4)
C4 C6 C7 125.6(4)
C12 C7 C8 119.5(4)
C12 C7 C6 120.2(4)
C8 C7 C6 120.3(4)
C9 C8 C7 119.9(6)
C10 C9 C8 120.6(5)
C9 C10 C11 119.9(5)
C12 C11 C10 120.3(6)
C11 C12 C7 119.8(5)

loop_
_geom_bond_atom_site_label_1
_geom_bond_atom_site_label_2
_geom_bond_distance
C2 N3 1.469(10)
N3 N5 1.300(4)
C4 C6 1.378(6)
N5 C6 1.358(6)
C7 C12 1.392(7)
C7 C8 1.397(7)
C7 C6 1.461(6)
C8 C9 1.392(7)
C9 C10 1.368(10)
C10 C11 1.393(8)
C11 C12 1.391(8)
